data_4037432
loop_
_publ_author_name
'Mannes, Philip Z.'
'Onyango, Evans O.'
'Gribble, Gordon W.'

_publ_section_title
;
 Synthesis of a Masked 2,3-Diaminoindole.
;
_journal_issue 24
_journal_name_full 'The Journal of organic chemistry'
_journal_page_first 12478
_journal_page_last 12481
_journal_paper_doi 10.1021/acs.joc.6b02318
_journal_volume 81
_journal_year 2016
_chemical_formula_moiety 'C23 H17 N3 O2 S'
_chemical_formula_sum 'C23 H17 N3 O2 S'
_chemical_formula_weight 399.45
_space_group_crystal_system monoclinic
_space_group_IT_number 14
_space_group_name_Hall '-P 2yn'
_space_group_name_H-M_alt 'P 1 21/n 1'
_atom_sites_solution_hydrogens geom
_atom_sites_solution_primary direct
_audit_creation_date 2016-08-22
_audit_creation_method
;
Olex2 1.2
(compiled 2016.02.19 svn.r3266 for OlexSys, GUI svn.r5155)
;
_cell_angle_alpha 90
_cell_angle_beta 96.923(4)
_cell_angle_gamma 90
_cell_formula_units_Z 4
_cell_length_a 11.3522(5)
_cell_length_b 8.1594(3)
_cell_length_c 20.5295(8)
_cell_measurement_temperature 173(2)
_cell_volume 1887.72(13)
_computing_molecular_graphics 'Olex2 (Dolomanov et al., 2009)'
_computing_publication_material 'Olex2 (Dolomanov et al., 2009)'
_computing_structure_refinement 'ShelXL (Sheldrick, 2015)'
_computing_structure_solution 'ShelXT (Sheldrick, 2015)'
_diffrn_ambient_temperature 173(2)
_diffrn_measured_fraction_theta_full 0.998
_diffrn_measured_fraction_theta_max 0.972
_diffrn_measurement_device_type Rigaku-OxfordDiffracti0on
_diffrn_radiation_type CuK\a
_diffrn_radiation_wavelength 1.54184
_diffrn_reflns_av_R_equivalents 0.0350
_diffrn_reflns_av_unetI/netI 0.0454
_diffrn_reflns_Laue_measured_fraction_full 0.998
_diffrn_reflns_Laue_measured_fraction_max 0.972
_diffrn_reflns_limit_h_max 13
_diffrn_reflns_limit_h_min -12
_diffrn_reflns_limit_k_max 9
_diffrn_reflns_limit_k_min -9
_diffrn_reflns_limit_l_max 20
_diffrn_reflns_limit_l_min -25
_diffrn_reflns_number 7342
_diffrn_reflns_point_group_measured_fraction_full 0.998
_diffrn_reflns_point_group_measured_fraction_max 0.972
_diffrn_reflns_theta_full 67.684
_diffrn_reflns_theta_max 71.532
_diffrn_reflns_theta_min 4.248
_exptl_absorpt_coefficient_mu 1.732
_exptl_absorpt_correction_T_max 1.00000
_exptl_absorpt_correction_T_min 0.75942
_exptl_absorpt_correction_type multi-scan
_exptl_absorpt_process_details
;
CrysAlisPro 1.171.38.41 (Rigaku Oxford Diffraction, 2015)
Empirical absorption correction using spherical harmonics,
 implemented in SCALE3 ABSPACK scaling algorithm.
;
_exptl_crystal_colour colourless
_exptl_crystal_colour_primary colourless
_exptl_crystal_density_diffrn 1.406
_exptl_crystal_description needle
_exptl_crystal_F_000 832
_exptl_crystal_size_max 0.38
_exptl_crystal_size_mid 0.08
_exptl_crystal_size_min 0.06
_refine_diff_density_max 0.455
_refine_diff_density_min -0.372
_refine_diff_density_rms 0.056
_refine_ls_extinction_method none
_refine_ls_goodness_of_fit_ref 1.044
_refine_ls_hydrogen_treatment constr
_refine_ls_matrix_type full
_refine_ls_number_parameters 263
_refine_ls_number_reflns 3577
_refine_ls_number_restraints 0
_refine_ls_restrained_S_all 1.044
_refine_ls_R_factor_all 0.0503
_refine_ls_R_factor_gt 0.0424
_refine_ls_shift/su_max 0.001
_refine_ls_shift/su_mean 0.000
_refine_ls_structure_factor_coef Fsqd
_refine_ls_weighting_details 'w=1/[\s^2^(Fo^2^)+(0.0624P)^2^+0.2015P] where P=(Fo^2^+2Fc^2^)/3'
_refine_ls_weighting_scheme calc
_refine_ls_wR_factor_gt 0.1064
_refine_ls_wR_factor_ref 0.1130
_reflns_Friedel_coverage 0.000
_reflns_number_gt 3083
_reflns_number_total 3577
_reflns_threshold_expression 'I > 2\s(I)'
_cod_data_source_file jo6b02318_si_002.cif
_cod_data_source_block grib-eg426b_pl
_cod_original_cell_volume 1887.73(13)
_cod_database_code 4037432
_shelxl_version_number 2014/6
_shelx_space_group_comment
;
The symmetry employed for this shelxl refinement is uniquely defined
by the following loop, which should always be used as a source of
symmetry information in preference to the above space-group names.
They are only intended as comments.
;
_olex2_refinement_description
;
1. Fixed Uiso
 At 1.2 times of:
  All C(H) groups
 At 1.5 times of:
  All C(H,H,H) groups
2.a Aromatic/amide H refined with riding coordinates:
 C6(H6), C7(H7), C8(H8), C9(H9), C10(H10), C12(H12), C13(H13), C14(H14),
 C15(H15), C18(H18), C19(H19), C20(H20), C21(H21), C22(H22)
2.b Idealised Me refined as rotating group:
 C23(H23A,H23B,H23C)
;
_olex2_exptl_crystal_mounting_method 'Nylon Loop'
_olex2_submission_original_sample_id grib-eg426b_pl
_olex2_submission_special_instructions 'No special instructions were received'

loop_
_space_group_symop_operation_xyz
'x, y, z'
'-x+1/2, y+1/2, -z+1/2'
'-x, -y, -z'
'x-1/2, -y-1/2, z-1/2'

loop_
_atom_site_label
_atom_site_type_symbol
_atom_site_fract_x
_atom_site_fract_y
_atom_site_fract_z
_atom_site_U_iso_or_equiv
_atom_site_adp_type
_atom_site_occupancy
_atom_site_site_symmetry_order
_atom_site_calc_flag
_atom_site_refinement_flags_posn
S1 S 0.41719(4) 0.90830(5) 0.26710(2) 0.02617(14) Uani 1 1 d .
O1 O 0.48197(13) 0.77266(16) 0.24621(6) 0.0331(3) Uani 1 1 d .
O2 O 0.30725(12) 0.95572(19) 0.23084(7) 0.0376(3) Uani 1 1 d .
N1 N 0.38512(13) 0.86167(19) 0.34286(7) 0.0277(3) Uani 1 1 d .
N2 N 0.57381(13) 0.73633(18) 0.38456(7) 0.0264(3) Uani 1 1 d .
N3 N 0.48785(14) 0.76047(19) 0.50829(7) 0.0281(3) Uani 1 1 d .
C1 C 0.47049(15) 0.8001(2) 0.39243(8) 0.0257(3) Uani 1 1 d .
C2 C 0.42750(15) 0.8177(2) 0.45327(8) 0.0262(4) Uani 1 1 d .
C3 C 0.59173(16) 0.6881(2) 0.50204(8) 0.0266(3) Uani 1 1 d .
C4 C 0.63597(15) 0.6788(2) 0.44014(8) 0.0258(3) Uani 1 1 d .
C5 C 0.75513(16) 0.6128(2) 0.43122(8) 0.0277(4) Uani 1 1 d .
C6 C 0.79098(18) 0.4569(3) 0.45220(9) 0.0342(4) Uani 1 1 d .
H6 H 0.7409 0.3918 0.4757 0.041 Uiso 1 1 calc R
C7 C 0.90006(19) 0.3956(3) 0.43896(10) 0.0399(5) Uani 1 1 d .
H7 H 0.9237 0.2884 0.4530 0.048 Uiso 1 1 calc R
C8 C 0.97411(17) 0.4898(3) 0.40548(10) 0.0395(5) Uani 1 1 d .
H8 H 1.0485 0.4474 0.3966 0.047 Uiso 1 1 calc R
C9 C 0.93987(18) 0.6459(3) 0.38487(9) 0.0387(5) Uani 1 1 d .
H9 H 0.9911 0.7114 0.3624 0.046 Uiso 1 1 calc R
C10 C 0.83037(17) 0.7067(3) 0.39712(9) 0.0328(4) Uani 1 1 d .
H10 H 0.8064 0.8131 0.3822 0.039 Uiso 1 1 calc R
C11 C 0.29130(16) 0.9301(2) 0.37460(9) 0.0279(4) Uani 1 1 d .
C12 C 0.18848(17) 1.0103(2) 0.34782(10) 0.0331(4) Uani 1 1 d .
H12 H 0.1714 1.0275 0.3019 0.040 Uiso 1 1 calc R
C13 C 0.11197(17) 1.0639(2) 0.39122(11) 0.0369(4) Uani 1 1 d .
H13 H 0.0410 1.1189 0.3743 0.044 Uiso 1 1 calc R
C14 C 0.13547(18) 1.0400(3) 0.45844(11) 0.0372(4) Uani 1 1 d .
H14 H 0.0814 1.0801 0.4866 0.045 Uiso 1 1 calc R
C15 C 0.23705(17) 0.9581(2) 0.48498(10) 0.0332(4) Uani 1 1 d .
H15 H 0.2530 0.9404 0.5309 0.040 Uiso 1 1 calc R
C16 C 0.31536(16) 0.9023(2) 0.44240(9) 0.0281(4) Uani 1 1 d .
C17 C 0.51089(16) 1.0789(2) 0.27964(8) 0.0261(4) Uani 1 1 d .
C18 C 0.4612(2) 1.2343(2) 0.27982(9) 0.0351(4) Uani 1 1 d .
H18 H 0.3776 1.2491 0.2729 0.042 Uiso 1 1 calc R
C19 C 0.5371(2) 1.3674(3) 0.29042(10) 0.0456(5) Uani 1 1 d .
H19 H 0.5054 1.4751 0.2910 0.055 Uiso 1 1 calc R
C20 C 0.6582(2) 1.3445(3) 0.30017(10) 0.0479(6) Uani 1 1 d .
H20 H 0.7091 1.4367 0.3076 0.057 Uiso 1 1 calc R
C21 C 0.7066(2) 1.1888(3) 0.29930(11) 0.0467(5) Uani 1 1 d .
H21 H 0.7902 1.1747 0.3056 0.056 Uiso 1 1 calc R
C22 C 0.63278(18) 1.0536(3) 0.28925(9) 0.0349(4) Uani 1 1 d .
H22 H 0.6648 0.9460 0.2889 0.042 Uiso 1 1 calc R
C23 C 0.65875(17) 0.6243(2) 0.56430(9) 0.0330(4) Uani 1 1 d .
H23A H 0.6400 0.6911 0.6014 0.049 Uiso 1 1 calc GR
H23B H 0.7441 0.6299 0.5612 0.049 Uiso 1 1 calc GR
H23C H 0.6359 0.5102 0.5710 0.049 Uiso 1 1 calc GR

loop_
_atom_site_aniso_label
_atom_site_aniso_U_11
_atom_site_aniso_U_22
_atom_site_aniso_U_33
_atom_site_aniso_U_23
_atom_site_aniso_U_13
_atom_site_aniso_U_12
S1 0.0290(2) 0.0241(2) 0.0250(2) 0.00022(15) 0.00210(15) -0.00047(16)
O1 0.0445(8) 0.0254(6) 0.0294(6) -0.0047(5) 0.0052(5) 0.0008(6)
O2 0.0334(7) 0.0449(8) 0.0329(7) 0.0050(6) -0.0026(5) -0.0014(6)
N1 0.0266(7) 0.0272(7) 0.0298(7) 0.0035(6) 0.0056(6) 0.0023(6)
N2 0.0278(7) 0.0242(7) 0.0278(7) 0.0014(6) 0.0053(6) 0.0017(6)
N3 0.0306(8) 0.0260(7) 0.0288(7) -0.0002(6) 0.0078(6) -0.0021(6)
C1 0.0268(8) 0.0211(8) 0.0294(8) 0.0027(7) 0.0043(6) -0.0017(7)
C2 0.0279(8) 0.0217(8) 0.0298(8) 0.0003(7) 0.0067(6) -0.0019(7)
C3 0.0279(8) 0.0231(8) 0.0290(8) -0.0007(7) 0.0042(6) -0.0016(7)
C4 0.0273(8) 0.0207(8) 0.0297(8) 0.0005(6) 0.0049(6) -0.0004(6)
C5 0.0273(9) 0.0296(9) 0.0259(8) -0.0025(7) 0.0020(6) -0.0002(7)
C6 0.0336(10) 0.0349(10) 0.0341(9) 0.0034(8) 0.0041(7) 0.0054(8)
C7 0.0373(10) 0.0415(11) 0.0402(10) 0.0015(8) 0.0026(8) 0.0147(9)
C8 0.0278(9) 0.0544(13) 0.0364(9) -0.0076(9) 0.0035(7) 0.0100(9)
C9 0.0320(9) 0.0522(13) 0.0335(9) -0.0049(9) 0.0101(7) -0.0039(9)
C10 0.0347(9) 0.0344(10) 0.0303(9) -0.0010(7) 0.0079(7) 0.0018(8)
C11 0.0257(8) 0.0221(8) 0.0368(9) -0.0005(7) 0.0070(7) -0.0021(7)
C12 0.0295(9) 0.0281(9) 0.0413(10) 0.0022(8) 0.0027(7) 0.0004(7)
C13 0.0272(9) 0.0307(10) 0.0531(12) 0.0008(8) 0.0061(8) 0.0033(8)
C14 0.0297(9) 0.0322(10) 0.0522(11) -0.0033(9) 0.0151(8) 0.0020(8)
C15 0.0322(9) 0.0293(9) 0.0397(10) 0.0011(8) 0.0112(8) 0.0000(8)
C16 0.0266(9) 0.0228(8) 0.0360(9) 0.0017(7) 0.0078(7) -0.0015(7)
C17 0.0330(9) 0.0229(8) 0.0234(7) -0.0004(6) 0.0064(6) -0.0020(7)
C18 0.0458(11) 0.0275(9) 0.0334(9) 0.0012(7) 0.0104(8) 0.0051(8)
C19 0.0753(16) 0.0250(10) 0.0386(10) -0.0027(8) 0.0151(10) -0.0037(10)
C20 0.0682(15) 0.0413(12) 0.0353(10) -0.0064(9) 0.0110(9) -0.0253(11)
C21 0.0415(11) 0.0560(14) 0.0424(11) 0.0001(10) 0.0045(9) -0.0138(10)
C22 0.0341(10) 0.0357(10) 0.0354(9) 0.0019(8) 0.0063(7) -0.0005(8)
C23 0.0362(9) 0.0357(10) 0.0273(8) 0.0017(7) 0.0051(7) 0.0005(8)

loop_
_atom_type_symbol
_atom_type_description
_atom_type_scat_dispersion_real
_atom_type_scat_dispersion_imag
_atom_type_scat_source
C C 0.0181 0.0091 'International Tables Vol C Tables 4.2.6.8 and 6.1.1.4'
H H 0.0000 0.0000 'International Tables Vol C Tables 4.2.6.8 and 6.1.1.4'
N N 0.0311 0.0180 'International Tables Vol C Tables 4.2.6.8 and 6.1.1.4'
O O 0.0492 0.0322 'International Tables Vol C Tables 4.2.6.8 and 6.1.1.4'
S S 0.3331 0.5567 'International Tables Vol C Tables 4.2.6.8 and 6.1.1.4'

loop_
_geom_angle_atom_site_label_1
_geom_angle_atom_site_label_2
_geom_angle_atom_site_label_3
_geom_angle
O1 S1 O2 120.31(9)
O1 S1 N1 106.25(8)
O1 S1 C17 109.61(9)
O2 S1 N1 105.68(8)
O2 S1 C17 109.78(9)
N1 S1 C17 103.82(8)
C1 N1 S1 122.74(12)
C1 N1 C11 107.20(14)
C11 N1 S1 126.13(13)
C1 N2 C4 114.70(15)
C2 N3 C3 116.23(15)
N2 C1 N1 126.85(15)
N2 C1 C2 124.27(16)
C2 C1 N1 108.88(15)
N3 C2 C1 121.36(16)
N3 C2 C16 130.77(16)
C1 C2 C16 107.87(15)
N3 C3 C4 121.25(16)
N3 C3 C23 115.70(15)
C4 C3 C23 123.02(16)
N2 C4 C3 122.05(16)
N2 C4 C5 114.33(15)
C3 C4 C5 123.57(16)
C6 C5 C4 122.05(17)
C6 C5 C10 118.95(17)
C10 C5 C4 118.89(17)
C5 C6 H6 119.9
C5 C6 C7 120.19(19)
C7 C6 H6 119.9
C6 C7 H7 119.8
C8 C7 C6 120.4(2)
C8 C7 H7 119.8
C7 C8 H8 120.0
C7 C8 C9 119.94(18)
C9 C8 H8 120.0
C8 C9 H9 120.1
C8 C9 C10 119.87(19)
C10 C9 H9 120.1
C5 C10 H10 119.7
C9 C10 C5 120.63(19)
C9 C10 H10 119.7
C12 C11 N1 129.78(18)
C12 C11 C16 121.40(17)
C16 C11 N1 108.81(16)
C11 C12 H12 121.5
C13 C12 C11 117.03(18)
C13 C12 H12 121.5
C12 C13 H13 118.9
C14 C13 C12 122.27(18)
C14 C13 H13 118.9
C13 C14 H14 119.7
C15 C14 C13 120.66(18)
C15 C14 H14 119.7
C14 C15 H15 120.9
C14 C15 C16 118.25(18)
C16 C15 H15 120.9
C11 C16 C2 107.07(15)
C15 C16 C2 132.55(18)
C15 C16 C11 120.37(17)
C18 C17 S1 119.10(15)
C18 C17 C22 122.27(18)
C22 C17 S1 118.64(15)
C17 C18 H18 121.0
C19 C18 C17 118.0(2)
C19 C18 H18 121.0
C18 C19 H19 119.8
C20 C19 C18 120.5(2)
C20 C19 H19 119.8
C19 C20 H20 119.6
C19 C20 C21 120.9(2)
C21 C20 H20 119.6
C20 C21 H21 120.0
C22 C21 C20 119.9(2)
C22 C21 H21 120.0
C17 C22 H22 120.8
C21 C22 C17 118.5(2)
C21 C22 H22 120.8
C3 C23 H23A 109.5
C3 C23 H23B 109.5
C3 C23 H23C 109.5
H23A C23 H23B 109.5
H23A C23 H23C 109.5
H23B C23 H23C 109.5

loop_
_geom_bond_atom_site_label_1
_geom_bond_atom_site_label_2
_geom_bond_distance
S1 O1 1.4232(14)
S1 O2 1.4274(14)
S1 N1 1.6831(15)
S1 C17 1.7521(18)
N1 C1 1.410(2)
N1 C11 1.428(2)
N2 C1 1.311(2)
N2 C4 1.351(2)
N3 C2 1.333(2)
N3 C3 1.339(2)
C1 C2 1.402(2)
C2 C16 1.442(3)
C3 C4 1.424(2)
C3 C23 1.500(2)
C4 C5 1.488(2)
C5 C6 1.388(3)
C5 C10 1.397(3)
C6 H6 0.9500
C6 C7 1.392(3)
C7 H7 0.9500
C7 C8 1.382(3)
C8 H8 0.9500
C8 C9 1.383(3)
C9 H9 0.9500
C9 C10 1.389(3)
C10 H10 0.9500
C11 C12 1.392(3)
C11 C16 1.404(3)
C12 H12 0.9500
C12 C13 1.388(3)
C13 H13 0.9500
C13 C14 1.387(3)
C14 H14 0.9500
C14 C15 1.386(3)
C15 H15 0.9500
C15 C16 1.396(3)
C17 C18 1.388(3)
C17 C22 1.389(3)
C18 H18 0.9500
C18 C19 1.387(3)
C19 H19 0.9500
C19 C20 1.377(4)
C20 H20 0.9500
C20 C21 1.386(4)
C21 H21 0.9500
C21 C22 1.385(3)
C22 H22 0.9500
C23 H23A 0.9800
C23 H23B 0.9800
C23 H23C 0.9800

loop_
_geom_hbond_atom_site_label_D
_geom_hbond_atom_site_label_H
_geom_hbond_atom_site_label_A
_geom_hbond_distance_DH
_geom_hbond_distance_HA
_geom_hbond_distance_DA
_geom_hbond_angle_DHA
_geom_hbond_site_symmetry_A
C12 H12 O1 0.95 2.76 3.340(2) 120.5 2
C12 H12 O2 0.95 2.32 2.926(2) 121.0 .
C13 H13 O1 0.95 2.76 3.358(2) 121.8 2
C19 H19 O1 0.95 2.60 3.466(3) 152.0 1_565

loop_
_geom_torsion_atom_site_label_1
_geom_torsion_atom_site_label_2
_geom_torsion_atom_site_label_3
_geom_torsion_atom_site_label_4
_geom_torsion
S1 N1 C1 N2 -16.6(3)
S1 N1 C1 C2 163.31(13)
S1 N1 C11 C12 19.9(3)
S1 N1 C11 C16 -161.38(13)
S1 C17 C18 C19 179.45(14)
S1 C17 C22 C21 -179.86(15)
O1 S1 N1 C1 47.46(16)
O1 S1 N1 C11 -157.77(15)
O1 S1 C17 C18 159.90(14)
O1 S1 C17 C22 -20.26(17)
O2 S1 N1 C1 176.35(14)
O2 S1 N1 C11 -28.88(18)
O2 S1 C17 C18 25.67(16)
O2 S1 C17 C22 -154.49(14)
N1 S1 C17 C18 -86.93(15)
N1 S1 C17 C22 92.91(15)
N1 C1 C2 N3 176.05(16)
N1 C1 C2 C16 -3.8(2)
N1 C11 C12 C13 179.75(18)
N1 C11 C16 C2 1.1(2)
N1 C11 C16 C15 179.73(16)
N2 C1 C2 N3 -4.0(3)
N2 C1 C2 C16 176.18(17)
N2 C4 C5 C6 -127.05(18)
N2 C4 C5 C10 48.9(2)
N3 C2 C16 C11 -178.19(18)
N3 C2 C16 C15 3.4(3)
N3 C3 C4 N2 -2.6(3)
N3 C3 C4 C5 174.61(17)
C1 N1 C11 C12 177.81(18)
C1 N1 C11 C16 -3.4(2)
C1 N2 C4 C3 -0.2(2)
C1 N2 C4 C5 -177.66(16)
C1 C2 C16 C11 1.6(2)
C1 C2 C16 C15 -176.75(19)
C2 N3 C3 C4 2.1(3)
C2 N3 C3 C23 179.99(16)
C3 N3 C2 C1 0.9(2)
C3 N3 C2 C16 -179.28(18)
C3 C4 C5 C6 55.5(3)
C3 C4 C5 C10 -128.47(19)
C4 N2 C1 N1 -176.68(16)
C4 N2 C1 C2 3.4(3)
C4 C5 C6 C7 175.66(18)
C4 C5 C10 C9 -176.72(17)
C5 C6 C7 C8 0.7(3)
C6 C5 C10 C9 -0.6(3)
C6 C7 C8 C9 -0.1(3)
C7 C8 C9 C10 -0.9(3)
C8 C9 C10 C5 1.2(3)
C10 C5 C6 C7 -0.3(3)
C11 N1 C1 N2 -175.51(17)
C11 N1 C1 C2 4.44(19)
C11 C12 C13 C14 0.1(3)
C12 C11 C16 C2 -179.98(17)
C12 C11 C16 C15 -1.4(3)
C12 C13 C14 C15 -1.0(3)
C13 C14 C15 C16 0.7(3)
C14 C15 C16 C2 178.61(19)
C14 C15 C16 C11 0.4(3)
C16 C11 C12 C13 1.1(3)
C17 S1 N1 C1 -68.11(16)
C17 S1 N1 C11 86.65(16)
C17 C18 C19 C20 0.2(3)
C18 C17 C22 C21 0.0(3)
C18 C19 C20 C21 0.3(3)
C19 C20 C21 C22 -0.7(3)
C20 C21 C22 C17 0.6(3)
C22 C17 C18 C19 -0.4(3)
C23 C3 C4 N2 179.64(17)
C23 C3 C4 C5 -3.1(3)
